data_2219634
loop_
_publ_author_name
'L\"u, Yuanqi'

_publ_section_title
;Poly[[(\m-3,4-dicarboxytetrahydrofuran-2,5-dicarboxylato-\k^4^<i>O</i>^1^,<i>O</i>^2^,<i>O</i>^5^:<i>O</i>^2'^)(1,10-phenanthroline-\k^2^<i>N</i>,<i>N</i>')copper(II)]
 0.69-hydrate]
;
_journal_coeditor_code IS2325
_journal_issue 10
_journal_name_full 'Acta Crystallographica Section E'
_journal_page_first m1245
_journal_paper_doi 10.1107/S1600536808027918
_journal_volume 64
_journal_year 2008
_chemical_formula_iupac '[Cu (C8 H6 O9) (C12 H8 N2)] , 0.69H2 O'
_chemical_formula_moiety 'C20 H14 Cu N2 O9 , 0.69H2 O'
_chemical_formula_sum 'C20 H15.38 Cu N2 O9.69'
_chemical_formula_weight 502.30
_chemical_name_systematic
;
Poly[[(\m-3,4-dicarboxytetrahydrofuran-2,5-dicarboxylato-
\k^4^<i>O</i>^1^,<i>O</i>^2^,<i>O</i>^5^:<i>O</i>^2'^)(1,10-
phenanthroline-\k^2^<i>N</i>,<i>N</i>')copper(II)] 0.69-hydrate]
;
_space_group_IT_number 14
_symmetry_cell_setting monoclinic
_symmetry_space_group_name_Hall '-P 2yn'
_symmetry_space_group_name_H-M 'P 1 21/n 1'
_atom_sites_solution_hydrogens geom
_atom_sites_solution_primary direct
_atom_sites_solution_secondary difmap
_cell_angle_alpha 90.00
_cell_angle_beta 90.960(3)
_cell_angle_gamma 90.00
_cell_formula_units_Z 4
_cell_length_a 12.9215(7)
_cell_length_b 8.5454(5)
_cell_length_c 17.5970(10)
_cell_measurement_reflns_used 6566
_cell_measurement_temperature 296(2)
_cell_measurement_theta_max 27.5
_cell_measurement_theta_min 2.6
_cell_volume 1942.78(19)
_computing_cell_refinement 'SAINT-Plus (Bruker, 2007)'
_computing_data_collection 'SMART (Bruker, 2007)'
_computing_data_reduction 'SAINT-Plus (Bruker, 2007)'
_computing_molecular_graphics 'SHELXTL (Sheldrick, 2008)'
_computing_publication_material 'SHELXTL (Sheldrick, 2008)'
_computing_structure_refinement 'SHELXL97 (Sheldrick, 2008)'
_computing_structure_solution 'SHELXS97 (Sheldrick, 2008)'
_diffrn_ambient_temperature 296(2)
_diffrn_measured_fraction_theta_full 0.996
_diffrn_measured_fraction_theta_max 0.996
_diffrn_measurement_device_type 'Bruker SMART CCD area-detector'
_diffrn_measurement_method '\f and \w scans'
_diffrn_radiation_monochromator graphite
_diffrn_radiation_source 'fine-focus sealed tube'
_diffrn_radiation_type MoK\a
_diffrn_radiation_wavelength 0.71073
_diffrn_reflns_av_R_equivalents 0.020
_diffrn_reflns_av_sigmaI/netI 0.015
_diffrn_reflns_limit_h_max 16
_diffrn_reflns_limit_h_min -16
_diffrn_reflns_limit_k_max 11
_diffrn_reflns_limit_k_min -11
_diffrn_reflns_limit_l_max 20
_diffrn_reflns_limit_l_min -22
_diffrn_reflns_number 24533
_diffrn_reflns_theta_full 27.51
_diffrn_reflns_theta_max 27.5
_diffrn_reflns_theta_min 1.9
_diffrn_standards_decay_% 0
_diffrn_standards_interval_count 0
_diffrn_standards_number 0
_exptl_absorpt_coefficient_mu 1.189
_exptl_absorpt_correction_T_max 0.910
_exptl_absorpt_correction_T_min 0.797
_exptl_absorpt_correction_type multi-scan
_exptl_absorpt_process_details '(SADABS; Sheldrick, 1996)'
_exptl_crystal_colour blue
_exptl_crystal_density_diffrn 1.717
_exptl_crystal_density_method 'not measured'
_exptl_crystal_description plate
_exptl_crystal_F_000 1023.6
_exptl_crystal_size_max 0.20
_exptl_crystal_size_mid 0.16
_exptl_crystal_size_min 0.08
_refine_diff_density_max 0.91
_refine_diff_density_min -0.39
_refine_ls_extinction_method none
_refine_ls_goodness_of_fit_ref 1.060
_refine_ls_hydrogen_treatment mixed
_refine_ls_matrix_type full
_refine_ls_number_parameters 306
_refine_ls_number_reflns 4444
_refine_ls_number_restraints 3
_refine_ls_restrained_S_all 1.061
_refine_ls_R_factor_all 0.039
_refine_ls_R_factor_gt 0.034
_refine_ls_shift/su_max 0.001
_refine_ls_shift/su_mean 0.000
_refine_ls_structure_factor_coef Fsqd
_refine_ls_weighting_details 'calc w = 1/[\s^2^(Fo^2^)+(0.0625P)^2^+0.9393P] where P=(Fo^2^+2Fc^2^)/3'
_refine_ls_weighting_scheme calc
_refine_ls_wR_factor_gt 0.099
_refine_ls_wR_factor_ref 0.104
_reflns_number_gt 3829
_reflns_number_total 4444
_reflns_threshold_expression I>2\s(I)
_cod_data_source_file is2325.cif
_cod_data_source_block I
_cod_original_cell_volume 1942.85(19)
_cod_original_sg_symbol_H-M 'P 21/n'
_cod_database_code 2219634
_cod_database_fobs_code 2219634

loop_
_symmetry_equiv_pos_as_xyz
'x, y, z'
'-x+1/2, y+1/2, -z+1/2'
'-x, -y, -z'
'x-1/2, -y-1/2, z-1/2'

loop_
_atom_site_type_symbol
_atom_site_label
_atom_site_fract_x
_atom_site_fract_y
_atom_site_fract_z
_atom_site_U_iso_or_equiv
_atom_site_adp_type
_atom_site_calc_flag
_atom_site_refinement_flags
_atom_site_occupancy
Cu Cu1 0.871218(18) 0.24503(2) 0.184653(12) 0.02868(10) Uani d . 1
C C1 1.01853(16) 0.2951(2) 0.30370(12) 0.0349(4) Uani d . 1
C C2 1.03192(14) 0.1182(2) 0.30175(10) 0.0278(4) Uani d . 1
H H2 1.1041 0.0927 0.2907 0.033 Uiso calc R 1
C C3 1.00314(14) 0.0481(2) 0.37973(10) 0.0277(4) Uani d . 1
H H3A 0.9546 0.1204 0.4036 0.033 Uiso calc R 1
C C4 1.09486(16) 0.0275(2) 0.43410(11) 0.0345(4) Uani d . 1
C C5 0.94334(15) -0.1007(2) 0.35956(11) 0.0295(4) Uani d . 1
H H5 0.8924 -0.1258 0.3984 0.035 Uiso calc R 1
C C6 1.01493(19) -0.2386(2) 0.34529(14) 0.0381(5) Uani d . 1
C C7 0.89004(14) -0.0507(2) 0.28438(10) 0.0270(4) Uani d . 1
H H7 0.8764 -0.1442 0.2535 0.032 Uiso calc R 1
C C8 0.78735(14) 0.0374(2) 0.29592(10) 0.0272(4) Uani d . 1
O O1 0.95434(13) 0.36239(16) 0.26139(9) 0.0423(4) Uani d . 1
O O2 1.07474(14) 0.36491(17) 0.35212(10) 0.0516(4) Uani d . 1
O O3 1.15462(14) 0.15169(19) 0.44451(10) 0.0527(4) Uani d . 1
H H3 1.1322 0.2247 0.4189 0.063 Uiso calc R 1
O O4 1.11204(13) -0.09137(19) 0.46799(9) 0.0458(4) Uani d . 1
O O5 1.0856(2) -0.2330(2) 0.30242(14) 0.0725(7) Uani d . 1
O O6 0.98836(14) -0.36266(18) 0.38404(11) 0.0508(4) Uani d . 1
H H6 1.0209 -0.4387 0.3690 0.061 Uiso calc R 1
O O7 0.77478(11) 0.16687(17) 0.26127(8) 0.0361(3) Uani d . 1
O O8 0.72265(10) -0.02515(17) 0.33703(8) 0.0343(3) Uani d . 1
O O9 0.96504(10) 0.04507(15) 0.24653(7) 0.0271(3) Uani d . 1
N N1 0.80817(13) 0.1145(2) 0.09986(9) 0.0353(4) Uani d . 1
N N2 0.97214(14) 0.2981(2) 0.10238(11) 0.0397(4) Uani d . 1
C C9 0.72683(18) 0.0188(3) 0.10127(15) 0.0476(5) Uani d . 1
H H9 0.6918 0.0066 0.1466 0.057 Uiso calc R 1
C C10 0.6920(2) -0.0641(3) 0.03716(19) 0.0641(8) Uani d . 1
H H10 0.6352 -0.1305 0.0405 0.077 Uiso calc R 1
C C11 0.7409(3) -0.0473(3) -0.02927(18) 0.0666(8) Uani d . 1
H H11 0.7177 -0.1016 -0.0721 0.080 Uiso calc R 1
C C12 0.8263(2) 0.0516(3) -0.03391(13) 0.0585(8) Uani d . 1
C C13 0.8850(3) 0.0778(4) -0.10042(16) 0.0767(10) Uani d . 1
H H13 0.8647 0.0298 -0.1457 0.092 Uiso calc R 1
C C14 0.9682(3) 0.1693(4) -0.09929(15) 0.0776(12) Uani d . 1
H H14 1.0041 0.1835 -0.1441 0.093 Uiso calc R 1
C C15 1.0052(3) 0.2479(3) -0.03111(18) 0.0621(9) Uani d . 1
C C16 1.0919(3) 0.3406(4) -0.0257(2) 0.0772(11) Uani d . 1
H H16 1.1322 0.3564 -0.0684 0.093 Uiso calc R 1
C C17 1.1194(2) 0.4099(4) 0.0416(2) 0.0764(11) Uani d . 1
H H17 1.1789 0.4709 0.0452 0.092 Uiso calc R 1
C C18 1.05587(19) 0.3877(3) 0.10668(18) 0.0587(7) Uani d . 1
H H18 1.0735 0.4364 0.1523 0.070 Uiso calc R 1
C C19 0.9471(2) 0.2285(3) 0.03524(13) 0.0436(6) Uani d . 1
C C20 0.85840(18) 0.1310(3) 0.03349(11) 0.0406(5) Uani d . 1
O O10 0.2766(4) 0.0628(9) 0.2674(5) 0.152(2) Uani d PD 0.69
H H10A 0.254(7) 0.154(5) 0.250(6) 0.183 Uiso d PD 0.69
H H10B 0.252(7) -0.029(4) 0.265(6) 0.183 Uiso d PD 0.69

loop_
_atom_site_aniso_label
_atom_site_aniso_U_11
_atom_site_aniso_U_22
_atom_site_aniso_U_33
_atom_site_aniso_U_12
_atom_site_aniso_U_13
_atom_site_aniso_U_23
Cu1 0.03234(15) 0.02857(15) 0.02512(15) -0.00120(8) 0.00022(10) 0.00266(8)
C1 0.0418(11) 0.0240(9) 0.0384(10) -0.0040(8) -0.0064(9) 0.0026(8)
C2 0.0296(8) 0.0238(8) 0.0300(9) -0.0004(7) -0.0021(7) -0.0006(7)
C3 0.0336(9) 0.0226(8) 0.0270(8) 0.0035(7) -0.0007(7) -0.0013(7)
C4 0.0380(10) 0.0323(10) 0.0332(10) 0.0039(8) -0.0037(8) 0.0007(8)
C5 0.0346(9) 0.0239(8) 0.0301(9) 0.0016(7) 0.0031(7) 0.0020(7)
C6 0.0474(12) 0.0248(10) 0.0420(12) 0.0042(8) -0.0035(10) 0.0000(8)
C7 0.0331(9) 0.0213(8) 0.0267(8) -0.0034(7) 0.0035(7) -0.0029(6)
C8 0.0315(9) 0.0275(9) 0.0225(8) -0.0021(7) -0.0008(7) -0.0041(7)
O1 0.0551(9) 0.0250(7) 0.0461(8) -0.0004(6) -0.0193(7) 0.0028(6)
O2 0.0656(11) 0.0234(7) 0.0646(10) -0.0047(7) -0.0331(9) 0.0008(7)
O3 0.0572(10) 0.0370(8) 0.0629(10) -0.0039(7) -0.0292(8) 0.0070(7)
O4 0.0514(9) 0.0397(8) 0.0459(9) 0.0053(7) -0.0104(7) 0.0108(7)
O5 0.0888(16) 0.0467(11) 0.0834(15) 0.0316(10) 0.0424(13) 0.0149(9)
O6 0.0561(10) 0.0223(7) 0.0738(12) 0.0018(7) -0.0037(8) 0.0087(7)
O7 0.0374(7) 0.0350(7) 0.0361(7) 0.0080(6) 0.0074(6) 0.0078(6)
O8 0.0347(7) 0.0350(7) 0.0334(7) -0.0061(6) 0.0072(6) -0.0018(6)
O9 0.0315(6) 0.0257(6) 0.0242(6) -0.0027(5) 0.0033(5) -0.0019(5)
N1 0.0404(9) 0.0342(9) 0.0311(8) 0.0079(7) -0.0029(7) -0.0030(7)
N2 0.0337(9) 0.0369(9) 0.0488(10) 0.0056(7) 0.0069(8) 0.0160(8)
C9 0.0450(12) 0.0412(12) 0.0563(14) 0.0001(10) -0.0087(10) -0.0069(11)
C10 0.0611(16) 0.0495(15) 0.081(2) 0.0049(12) -0.0246(15) -0.0201(14)
C11 0.081(2) 0.0538(16) 0.0642(18) 0.0209(15) -0.0334(16) -0.0241(14)
C12 0.0860(19) 0.0555(15) 0.0337(11) 0.0405(15) -0.0073(12) -0.0057(10)
C13 0.117(3) 0.077(2) 0.0367(14) 0.039(2) 0.0063(16) -0.0066(14)
C14 0.122(3) 0.077(2) 0.0342(13) 0.054(2) 0.0328(16) 0.0123(14)
C15 0.0724(19) 0.0581(17) 0.0568(16) 0.0342(14) 0.0349(15) 0.0264(12)
C16 0.074(2) 0.074(2) 0.084(2) 0.0359(18) 0.0415(18) 0.0384(19)
C17 0.0376(13) 0.0631(18) 0.129(3) 0.0090(12) 0.0241(16) 0.050(2)
C18 0.0396(12) 0.0516(14) 0.0852(19) 0.0005(11) 0.0057(12) 0.0284(14)
C19 0.0554(14) 0.0421(12) 0.0337(11) 0.0246(10) 0.0138(10) 0.0129(9)
C20 0.0537(12) 0.0383(11) 0.0299(10) 0.0203(10) -0.0003(9) 0.0014(8)
O10 0.075(3) 0.173(6) 0.211(6) 0.005(4) 0.054(3) 0.054(6)

loop_
_atom_type_symbol
_atom_type_description
_atom_type_scat_dispersion_real
_atom_type_scat_dispersion_imag
_atom_type_scat_source
C C 0.0033 0.0016 'International Tables Vol C Tables 4.2.6.8 and 6.1.1.4'
H H 0.0000 0.0000 'International Tables Vol C Tables 4.2.6.8 and 6.1.1.4'
N N 0.0061 0.0033 'International Tables Vol C Tables 4.2.6.8 and 6.1.1.4'
O O 0.0106 0.0060 'International Tables Vol C Tables 4.2.6.8 and 6.1.1.4'
Cu Cu 0.3201 1.2651 'International Tables Vol C Tables 4.2.6.8 and 6.1.1.4'

loop_
_geom_angle_atom_site_label_1
_geom_angle_atom_site_label_2
_geom_angle_atom_site_label_3
_geom_angle_site_symmetry_1
_geom_angle_site_symmetry_3
_geom_angle
_geom_angle_publ_flag
O7 Cu1 O1 . . 92.69(7) n
O7 Cu1 N2 . . 173.13(7) n
O1 Cu1 N2 . . 91.47(8) n
O7 Cu1 N1 . . 93.81(7) n
O1 Cu1 N1 . . 170.96(7) n
N2 Cu1 N1 . . 81.48(8) n
O7 Cu1 O8 . 2_655 93.68(5) ?
O1 Cu1 O8 . 2_655 87.70(6) ?
N2 Cu1 O8 . 2_655 91.94(6) ?
N1 Cu1 O8 . 2_655 98.13(6) ?
O7 Cu1 O9 . . 76.32(5) n
O1 Cu1 O9 . . 77.47(5) n
N2 Cu1 O9 . . 99.28(6) n
N1 Cu1 O9 . . 97.98(6) n
O8 Cu1 O9 2_655 . 161.54(5) ?
O1 C1 O2 . . 123.73(19) ?
O1 C1 C2 . . 121.33(18) ?
O2 C1 C2 . . 114.90(17) ?
O9 C2 C1 . . 112.38(15) ?
O9 C2 C3 . . 106.34(14) ?
C1 C2 C3 . . 109.59(15) ?
O9 C2 H2 . . 109.5 ?
C1 C2 H2 . . 109.5 ?
C3 C2 H2 . . 109.5 ?
C4 C3 C5 . . 115.85(15) ?
C4 C3 C2 . . 113.96(16) ?
C5 C3 C2 . . 104.14(14) ?
C4 C3 H3A . . 107.5 ?
C5 C3 H3A . . 107.5 ?
C2 C3 H3A . . 107.5 ?
O4 C4 O3 . . 120.58(19) ?
O4 C4 C3 . . 123.20(19) ?
O3 C4 C3 . . 116.18(17) ?
C6 C5 C3 . . 112.12(16) ?
C6 C5 C7 . . 109.70(16) ?
C3 C5 C7 . . 100.71(14) ?
C6 C5 H5 . . 111.3 ?
C3 C5 H5 . . 111.3 ?
C7 C5 H5 . . 111.3 ?
O5 C6 O6 . . 124.8(2) ?
O5 C6 C5 . . 123.10(19) ?
O6 C6 C5 . . 112.1(2) ?
O9 C7 C5 . . 105.07(14) ?
O9 C7 C8 . . 111.73(14) ?
C5 C7 C8 . . 113.30(14) ?
O9 C7 H7 . . 108.9 ?
C5 C7 H7 . . 108.9 ?
C8 C7 H7 . . 108.9 ?
O8 C8 O7 . . 125.07(18) ?
O8 C8 C7 . . 117.21(16) ?
O7 C8 C7 . . 117.70(15) ?
C1 O1 Cu1 . . 121.38(13) ?
C4 O3 H3 . . 109.5 ?
C6 O6 H6 . . 109.5 ?
C8 O7 Cu1 . . 123.11(12) ?
C8 O8 Cu1 . 2_645 128.49(12) ?
C2 O9 C7 . . 109.69(13) ?
C2 O9 Cu1 . . 107.31(10) ?
C7 O9 Cu1 . . 106.35(10) ?
C9 N1 C20 . . 118.0(2) ?
C9 N1 Cu1 . . 129.25(16) ?
C20 N1 Cu1 . . 112.71(15) ?
C18 N2 C19 . . 119.0(2) ?
C18 N2 Cu1 . . 128.7(2) ?
C19 N2 Cu1 . . 112.27(16) ?
N1 C9 C10 . . 122.6(3) ?
N1 C9 H9 . . 118.7 ?
C10 C9 H9 . . 118.7 ?
C11 C10 C9 . . 119.8(3) ?
C11 C10 H10 . . 120.1 ?
C9 C10 H10 . . 120.1 ?
C10 C11 C12 . . 120.0(2) ?
C10 C11 H11 . . 120.0 ?
C12 C11 H11 . . 120.0 ?
C11 C12 C20 . . 117.4(3) ?
C11 C12 C13 . . 125.3(3) ?
C20 C12 C13 . . 117.3(3) ?
C14 C13 C12 . . 121.5(3) ?
C14 C13 H13 . . 119.3 ?
C12 C13 H13 . . 119.3 ?
C13 C14 C15 . . 122.7(3) ?
C13 C14 H14 . . 118.6 ?
C15 C14 H14 . . 118.6 ?
C16 C15 C19 . . 117.1(3) ?
C16 C15 C14 . . 125.6(3) ?
C19 C15 C14 . . 117.3(3) ?
C17 C16 C15 . . 120.6(3) ?
C17 C16 H16 . . 119.7 ?
C15 C16 H16 . . 119.7 ?
C16 C17 C18 . . 119.4(3) ?
C16 C17 H17 . . 120.3 ?
C18 C17 H17 . . 120.3 ?
N2 C18 C17 . . 120.6(3) ?
N2 C18 H18 . . 119.7 ?
C17 C18 H18 . . 119.7 ?
N2 C19 C15 . . 123.2(3) ?
N2 C19 C20 . . 117.23(19) ?
C15 C19 C20 . . 119.6(3) ?
N1 C20 C19 . . 116.2(2) ?
N1 C20 C12 . . 122.2(2) ?
C19 C20 C12 . . 121.5(2) ?
H10A O10 H10B . . 133(6) ?

loop_
_geom_bond_atom_site_label_1
_geom_bond_atom_site_label_2
_geom_bond_site_symmetry_2
_geom_bond_distance
_geom_bond_publ_flag
Cu1 O7 . 1.9680(14) n
Cu1 O1 . 1.9835(15) n
Cu1 N2 . 2.0164(18) n
Cu1 N1 . 2.0235(17) n
Cu1 O8 2_655 2.3363(14) ?
Cu1 O9 . 2.3519(13) n
C1 O1 . 1.246(2) ?
C1 O2 . 1.261(3) ?
C1 C2 . 1.522(3) ?
C2 O9 . 1.433(2) ?
C2 C3 . 1.548(2) ?
C2 H2 . 0.9800 ?
C3 C4 . 1.521(3) ?
C3 C5 . 1.527(3) ?
C3 H3A . 0.9800 ?
C4 O4 . 1.197(3) ?
C4 O3 . 1.323(3) ?
C5 C6 . 1.521(3) ?
C5 C7 . 1.542(3) ?
C5 H5 . 0.9800 ?
C6 O5 . 1.195(3) ?
C6 O6 . 1.309(3) ?
C7 O9 . 1.440(2) ?
C7 C8 . 1.542(3) ?
C7 H7 . 0.9800 ?
C8 O8 . 1.236(2) ?
C8 O7 . 1.272(2) ?
O3 H3 . 0.8200 ?
O6 H6 . 0.8200 ?
O8 Cu1 2_645 2.3363(14) ?
N1 C9 . 1.332(3) ?
N1 C20 . 1.353(3) ?
N2 C18 . 1.326(3) ?
N2 C19 . 1.357(3) ?
C9 C10 . 1.400(4) ?
C9 H9 . 0.9300 ?
C10 C11 . 1.346(5) ?
C10 H10 . 0.9300 ?
C11 C12 . 1.394(5) ?
C11 H11 . 0.9300 ?
C12 C20 . 1.422(3) ?
C12 C13 . 1.423(4) ?
C13 C14 . 1.329(5) ?
C13 H13 . 0.9300 ?
C14 C15 . 1.449(5) ?
C14 H14 . 0.9300 ?
C15 C16 . 1.374(5) ?
C15 C19 . 1.408(3) ?
C16 C17 . 1.367(5) ?
C16 H16 . 0.9300 ?
C17 C18 . 1.433(4) ?
C17 H17 . 0.9300 ?
C18 H18 . 0.9300 ?
C19 C20 . 1.417(4) ?
O10 H10A . 0.89(2) ?
O10 H10B . 0.85(2) ?

loop_
_geom_hbond_atom_site_label_D
_geom_hbond_atom_site_label_H
_geom_hbond_atom_site_label_A
_geom_hbond_site_symmetry_A
_geom_hbond_distance_DH
_geom_hbond_distance_HA
_geom_hbond_distance_DA
_geom_hbond_angle_DHA
O10 H10A O5 2_655 0.89(2) 2.47(10) 2.793(6) 102(7)
O6 H6 O2 1_545 0.82 1.84 2.646(2) 166.1
O3 H3 O2 . 0.82 1.83 2.641(2) 171.5

loop_
_geom_torsion_atom_site_label_1
_geom_torsion_atom_site_label_2
_geom_torsion_atom_site_label_3
_geom_torsion_atom_site_label_4
_geom_torsion_site_symmetry_1
_geom_torsion_site_symmetry_4
_geom_torsion
O1 C1 C2 O9 . . 0.9(3)
O2 C1 C2 O9 . . 179.11(18)
O1 C1 C2 C3 . . -117.1(2)
O2 C1 C2 C3 . . 61.1(2)
O9 C2 C3 C4 . . 144.82(15)
C1 C2 C3 C4 . . -93.47(19)
O9 C2 C3 C5 . . 17.66(18)
C1 C2 C3 C5 . . 139.37(16)
C5 C3 C4 O4 . . -10.3(3)
C2 C3 C4 O4 . . -131.1(2)
C5 C3 C4 O3 . . 171.93(18)
C2 C3 C4 O3 . . 51.1(2)
C4 C3 C5 C6 . . -42.0(2)
C2 C3 C5 C6 . . 83.97(19)
C4 C3 C5 C7 . . -158.57(16)
C2 C3 C5 C7 . . -32.60(17)
C3 C5 C6 O5 . . -51.7(3)
C7 C5 C6 O5 . . 59.3(3)
C3 C5 C6 O6 . . 129.65(19)
C7 C5 C6 O6 . . -119.3(2)
C6 C5 C7 O9 . . -81.17(18)
C3 C5 C7 O9 . . 37.17(17)
C6 C5 C7 C8 . . 156.60(16)
C3 C5 C7 C8 . . -85.06(17)
O9 C7 C8 O8 . . -170.15(15)
C5 C7 C8 O8 . . -51.7(2)
O9 C7 C8 O7 . . 11.3(2)
C5 C7 C8 O7 . . 129.76(17)
O2 C1 O1 Cu1 . . 178.38(18)
C2 C1 O1 Cu1 . . -3.6(3)
O7 Cu1 O1 C1 . . 78.65(18)
N2 Cu1 O1 C1 . . -95.88(18)
N1 Cu1 O1 C1 . . -57.3(5)
O8 Cu1 O1 C1 2_655 . 172.23(18)
O9 Cu1 O1 C1 . . 3.30(17)
O8 C8 O7 Cu1 . . -170.39(14)
C7 C8 O7 Cu1 . . 8.0(2)
O1 Cu1 O7 C8 . . -91.67(15)
N2 Cu1 O7 C8 . . 35.6(6)
N1 Cu1 O7 C8 . . 82.04(15)
O8 Cu1 O7 C8 2_655 . -179.54(15)
O9 Cu1 O7 C8 . . -15.26(14)
O7 C8 O8 Cu1 . 2_645 111.36(19)
C7 C8 O8 Cu1 . 2_645 -67.1(2)
C1 C2 O9 C7 . . -113.58(17)
C3 C2 O9 C7 . . 6.33(18)
C1 C2 O9 Cu1 . . 1.55(17)
C3 C2 O9 Cu1 . . 121.46(11)
C5 C7 O9 C2 . . -27.77(17)
C8 C7 O9 C2 . . 95.47(16)
C5 C7 O9 Cu1 . . -143.52(11)
C8 C7 O9 Cu1 . . -20.27(15)
O7 Cu1 O9 C2 . . -98.38(11)
O1 Cu1 O9 C2 . . -2.43(11)
N2 Cu1 O9 C2 . . 87.02(12)
N1 Cu1 O9 C2 . . 169.62(11)
O8 Cu1 O9 C2 2_655 . -39.7(2)
O7 Cu1 O9 C7 . . 18.96(10)
O1 Cu1 O9 C7 . . 114.90(11)
N2 Cu1 O9 C7 . . -155.65(11)
N1 Cu1 O9 C7 . . -73.04(11)
O8 Cu1 O9 C7 2_655 . 77.61(18)
O7 Cu1 N1 C9 . . 2.64(19)
O1 Cu1 N1 C9 . . 138.5(4)
N2 Cu1 N1 C9 . . 177.6(2)
O8 Cu1 N1 C9 2_655 . -91.63(19)
O9 Cu1 N1 C9 . . 79.35(19)
O7 Cu1 N1 C20 . . -177.48(14)
O1 Cu1 N1 C20 . . -41.6(5)
N2 Cu1 N1 C20 . . -2.51(14)
O8 Cu1 N1 C20 2_655 . 88.24(14)
O9 Cu1 N1 C20 . . -100.77(14)
O7 Cu1 N2 C18 . . -130.7(5)
O1 Cu1 N2 C18 . . -3.3(2)
N1 Cu1 N2 C18 . . -177.7(2)
O8 Cu1 N2 C18 2_655 . 84.4(2)
O9 Cu1 N2 C18 . . -80.9(2)
O7 Cu1 N2 C19 . . 48.8(6)
O1 Cu1 N2 C19 . . 176.18(14)
N1 Cu1 N2 C19 . . 1.86(14)
O8 Cu1 N2 C19 2_655 . -96.07(14)
O9 Cu1 N2 C19 . . 98.63(14)
C20 N1 C9 C10 . . -0.1(3)
Cu1 N1 C9 C10 . . 179.79(18)
N1 C9 C10 C11 . . -0.5(4)
C9 C10 C11 C12 . . 0.4(4)
C10 C11 C12 C20 . . 0.3(4)
C10 C11 C12 C13 . . 179.3(3)
C11 C12 C13 C14 . . -177.2(3)
C20 C12 C13 C14 . . 1.8(4)
C12 C13 C14 C15 . . 0.2(5)
C13 C14 C15 C16 . . 178.3(3)
C13 C14 C15 C19 . . -2.2(4)
C19 C15 C16 C17 . . 0.1(4)
C14 C15 C16 C17 . . 179.7(3)
C15 C16 C17 C18 . . -1.2(4)
C19 N2 C18 C17 . . -0.4(3)
Cu1 N2 C18 C17 . . 179.09(18)
C16 C17 C18 N2 . . 1.4(4)
C18 N2 C19 C15 . . -0.8(3)
Cu1 N2 C19 C15 . . 179.66(17)
C18 N2 C19 C20 . . 178.61(19)
Cu1 N2 C19 C20 . . -1.0(2)
C16 C15 C19 N2 . . 0.9(3)
C14 C15 C19 N2 . . -178.7(2)
C16 C15 C19 C20 . . -178.5(2)
C14 C15 C19 C20 . . 2.0(3)
C9 N1 C20 C19 . . -177.37(19)
Cu1 N1 C20 C19 . . 2.7(2)
C9 N1 C20 C12 . . 0.8(3)
Cu1 N1 C20 C12 . . -179.11(16)
N2 C19 C20 N1 . . -1.2(3)
C15 C19 C20 N1 . . 178.19(19)
N2 C19 C20 C12 . . -179.37(19)
C15 C19 C20 C12 . . 0.0(3)
C11 C12 C20 N1 . . -0.9(3)
C13 C12 C20 N1 . . 180.0(2)
C11 C12 C20 C19 . . 177.2(2)
C13 C12 C20 C19 . . -2.0(3)
